data_2240571
loop_
_publ_author_name
'Mague, Joel T.'
'Mohamed, Shaaban K.'
'Akkurt, Mehmet'
'El-Saghier, Ahmed M. M.'
'Albayati, Mustafa R.'

_publ_section_title
;
 Crystal structure of
 poly[di-\m-aqua-{5-[(1<i>Z</i>)-2-(4-chlorophenyl)-1-cyanoethenyl]-1,2,3,4-tetrazol-1-ido-\k<i>N</i>^1^}sodium]
;
_journal_coeditor_code TK5364
_journal_issue 5
_journal_name_full 'Acta Crystallographica Section E'
_journal_page_first m102
_journal_page_last m103
_journal_paper_doi 10.1107/S2056989015006325
_journal_volume 71
_journal_year 2015
_chemical_formula_iupac '[Na (C10 H5 Cl N5) (H2 O1)2]'
_chemical_formula_moiety 'C10 H9 Cl N5 Na O2'
_chemical_formula_sum 'C10 H9 Cl N5 Na O2'
_chemical_formula_weight 289.66
_chemical_name_systematic
;
Poly[di-\m-aqua-{5-[(1<i>Z</i>)-2-(4-chlorophenyl)-1-cyanoethenyl]-1,2,\
3,4-tetrazol-1-ido-\k<i>N</i>^1^}sodium]
;
_space_group_crystal_system monoclinic
_space_group_IT_number 14
_space_group_name_Hall '-P 2ybc'
_space_group_name_H-M_alt 'P 1 21/c 1'
_symmetry_space_group_name_Hall '-P 2ybc'
_symmetry_space_group_name_H-M 'P 1 21/c 1'
_atom_sites_solution_hydrogens mixed
_atom_sites_solution_primary direct
_atom_sites_solution_secondary difmap
_audit_creation_method SHELXL-2014/6
_cell_angle_alpha 90
_cell_angle_beta 92.4270(10)
_cell_angle_gamma 90
_cell_formula_units_Z 4
_cell_length_a 22.0438(4)
_cell_length_b 3.83430(10)
_cell_length_c 15.0141(3)
_cell_measurement_reflns_used 6311
_cell_measurement_temperature 150(2)
_cell_measurement_theta_max 74.526
_cell_measurement_theta_min 4.015
_cell_volume 1267.89(5)
_computing_cell_refinement
;
<i>SAINT</i> (Bruker, 2014)
;
_computing_data_collection
;
<i>APEX2</i> (Bruker, 2014)
;
_computing_data_reduction
;
<i>SAINT</i>  (Bruker, 2014)
;
_computing_molecular_graphics
;
<i>DIAMOND</i> (Brandenburg & Putz, 2012)
;
_computing_publication_material
;
<i>SHELXTL</i> (Sheldrick, 2008)
;
_computing_structure_refinement
;
<i>SHELXL2014</i> (Sheldrick, 2015b)
;
_computing_structure_solution
;
<i>SHELXT</i> (Sheldrick, 2015a)
;
_diffrn_ambient_temperature 150(2)
_diffrn_detector_area_resol_mean 10.4167
_diffrn_measured_fraction_theta_full 0.993
_diffrn_measured_fraction_theta_max 0.985
_diffrn_measurement_device_type 'Bruker D8 VENTURE PHOTON 100 CMOS'
_diffrn_measurement_method '\w scans'
_diffrn_radiation_monochromator mirror
_diffrn_radiation_type CuK\a
_diffrn_radiation_wavelength 1.54178
_diffrn_reflns_av_R_equivalents 0.0263
_diffrn_reflns_limit_h_max 25
_diffrn_reflns_limit_h_min -27
_diffrn_reflns_limit_k_max 4
_diffrn_reflns_limit_k_min -4
_diffrn_reflns_limit_l_max 18
_diffrn_reflns_limit_l_min -18
_diffrn_reflns_number 9115
_diffrn_reflns_theta_full 72.000
_diffrn_reflns_theta_max 74.518
_diffrn_reflns_theta_min 2.006
_exptl_absorpt_coefficient_mu 3.078
_exptl_absorpt_correction_T_max 0.89
_exptl_absorpt_correction_T_min 0.73
_exptl_absorpt_correction_type multi-scan
_exptl_absorpt_process_details
;
(<i>SADABS</i>; Bruker, 2014)
;
_exptl_crystal_colour colourless
_exptl_crystal_density_diffrn 1.517
_exptl_crystal_density_method 'not measured'
_exptl_crystal_description plate
_exptl_crystal_F_000 592
_exptl_crystal_size_max 0.294
_exptl_crystal_size_mid 0.111
_exptl_crystal_size_min 0.041
_refine_diff_density_max 0.358
_refine_diff_density_min -0.373
_refine_ls_extinction_method none
_refine_ls_goodness_of_fit_ref 1.028
_refine_ls_hydrogen_treatment constr
_refine_ls_matrix_type full
_refine_ls_number_parameters 172
_refine_ls_number_reflns 2560
_refine_ls_number_restraints 0
_refine_ls_restrained_S_all 1.028
_refine_ls_R_factor_all 0.0382
_refine_ls_R_factor_gt 0.0320
_refine_ls_shift/su_max 0.001
_refine_ls_shift/su_mean 0.000
_refine_ls_structure_factor_coef Fsqd
_refine_ls_weighting_details 'w=1/[\s^2^(Fo^2^)+(0.0487P)^2^+0.4982P] where P=(Fo^2^+2Fc^2^)/3'
_refine_ls_weighting_scheme calc
_refine_ls_wR_factor_gt 0.0819
_refine_ls_wR_factor_ref 0.0862
_reflns_number_gt 2249
_reflns_number_total 2560
_reflns_threshold_expression I>2\s(I)
_cod_data_source_file tk5364sup1.cf
_cod_data_source_block I
_cod_database_code 2240571
_cod_database_fobs_code 2240571
_shelx_space_group_comment
;
The symmetry employed for this shelxl refinement is uniquely defined
by the following loop, which should always be used as a source of
symmetry information in preference to the above space-group names.
They are only intended as comments.
;
_shelx_estimated_absorpt_t_min 0.465
_shelx_estimated_absorpt_t_max 0.884
_shelxl_version_number 2014/6

loop_
_space_group_symop_operation_xyz
'x, y, z'
'-x, y+1/2, -z+1/2'
'-x, -y, -z'
'x, -y-1/2, z-1/2'

loop_
_atom_site_type_symbol
_atom_site_label
_atom_site_fract_x
_atom_site_fract_y
_atom_site_fract_z
_atom_site_U_iso_or_equiv
_atom_site_adp_type
_atom_site_calc_flag
_atom_site_occupancy
Cl Cl1 0.49516(2) 0.10717(11) 0.35718(3) 0.03137(13) Uani d 1
N N1 0.86367(6) 1.0318(4) 0.43087(8) 0.0206(3) Uani d 1
N N2 0.91834(6) 1.1473(4) 0.46047(8) 0.0220(3) Uani d 1
N N3 0.92611(6) 1.0749(4) 0.54572(8) 0.0221(3) Uani d 1
N N4 0.87680(6) 0.9091(4) 0.57424(8) 0.0209(3) Uani d 1
N N5 0.74923(7) 0.5087(5) 0.65661(10) 0.0382(4) Uani d 1
C C1 0.83943(7) 0.8871(4) 0.50194(9) 0.0176(3) Uani d 1
C C2 0.77918(7) 0.7259(4) 0.50140(9) 0.0194(3) Uani d 1
C C3 0.76111(7) 0.6066(5) 0.58710(10) 0.0242(3) Uani d 1
C C4 0.74473(7) 0.6828(4) 0.42591(10) 0.0210(3) Uani d 1
H H4 0.7629 0.7579 0.3729 0.025 Uiso calc 1
C C5 0.68365(7) 0.5378(4) 0.41324(10) 0.0204(3) Uani d 1
C C6 0.66615(7) 0.4117(4) 0.32820(10) 0.0240(3) Uani d 1
H H6 0.6941 0.4214 0.2818 0.029 Uiso calc 1
C C7 0.60884(7) 0.2734(4) 0.31088(10) 0.0244(3) Uani d 1
H H7 0.5977 0.1835 0.2535 0.029 Uiso calc 1
C C8 0.56795(7) 0.2681(4) 0.37836(11) 0.0232(3) Uani d 1
C C9 0.58373(7) 0.3933(5) 0.46302(10) 0.0254(3) Uani d 1
H H9 0.5553 0.3870 0.5088 0.030 Uiso calc 1
C C10 0.64131(7) 0.5273(4) 0.47993(10) 0.0243(3) Uani d 1
H H10 0.6523 0.6135 0.5377 0.029 Uiso calc 1
Na Na1 0.92711(3) 0.78850(17) 0.72191(4) 0.02362(16) Uani d 1
O O1 0.99226(5) 0.9704(3) 0.84267(6) 0.0211(2) Uani d 1
H H1A 1.0146 0.8147 0.8659 0.025 Uiso d 1
H H1B 0.9717 1.0768 0.8799 0.025 Uiso d 1
O O2 0.86926(5) 0.2859(3) 0.75583(7) 0.0251(3) Uani d 1
H H2A 0.8664 0.3340 0.8101 0.030 Uiso d 1
H H2B 0.8326 0.2395 0.7434 0.030 Uiso d 1

loop_
_atom_site_aniso_label
_atom_site_aniso_U_11
_atom_site_aniso_U_22
_atom_site_aniso_U_33
_atom_site_aniso_U_12
_atom_site_aniso_U_13
_atom_site_aniso_U_23
Cl1 0.0220(2) 0.0323(2) 0.0393(2) -0.00816(16) -0.00439(15) -0.00037(17)
N1 0.0179(6) 0.0247(7) 0.0192(6) -0.0011(5) 0.0002(5) 0.0004(5)
N2 0.0194(6) 0.0248(7) 0.0216(6) -0.0015(5) 0.0001(5) 0.0001(5)
N3 0.0196(6) 0.0251(7) 0.0214(6) -0.0024(5) -0.0017(5) -0.0011(5)
N4 0.0190(6) 0.0243(7) 0.0191(6) -0.0017(5) -0.0008(5) -0.0003(5)
N5 0.0268(8) 0.0584(11) 0.0292(7) -0.0056(8) -0.0005(6) 0.0161(7)
C1 0.0171(7) 0.0178(7) 0.0179(6) 0.0020(6) 0.0007(5) -0.0010(5)
C2 0.0181(7) 0.0181(7) 0.0221(7) 0.0018(6) 0.0019(5) 0.0021(6)
C3 0.0161(7) 0.0301(9) 0.0260(8) -0.0015(6) -0.0029(6) 0.0041(7)
C4 0.0195(7) 0.0214(7) 0.0222(7) 0.0002(6) 0.0022(5) 0.0008(6)
C5 0.0187(7) 0.0187(7) 0.0237(7) 0.0013(6) -0.0009(5) 0.0008(6)
C6 0.0226(8) 0.0262(8) 0.0230(7) 0.0024(7) 0.0007(6) 0.0003(6)
C7 0.0243(8) 0.0235(8) 0.0250(7) 0.0014(7) -0.0049(6) -0.0027(6)
C8 0.0190(7) 0.0190(8) 0.0311(8) -0.0018(6) -0.0039(6) 0.0020(6)
C9 0.0201(8) 0.0300(9) 0.0263(7) 0.0005(7) 0.0028(6) 0.0013(7)
C10 0.0232(8) 0.0262(8) 0.0233(7) 0.0001(7) -0.0014(6) -0.0028(6)
Na1 0.0246(3) 0.0255(3) 0.0205(3) 0.0022(3) -0.0020(2) -0.0011(2)
O1 0.0211(5) 0.0246(6) 0.0176(5) 0.0045(4) 0.0001(4) -0.0001(4)
O2 0.0252(6) 0.0323(6) 0.0175(5) 0.0033(5) -0.0022(4) -0.0019(5)

loop_
_atom_type_symbol
_atom_type_description
_atom_type_scat_dispersion_real
_atom_type_scat_dispersion_imag
_atom_type_scat_source
C C 0.0181 0.0091 'International Tables Vol C Tables 4.2.6.8 and 6.1.1.4'
H H 0.0000 0.0000 'International Tables Vol C Tables 4.2.6.8 and 6.1.1.4'
N N 0.0311 0.0180 'International Tables Vol C Tables 4.2.6.8 and 6.1.1.4'
O O 0.0492 0.0322 'International Tables Vol C Tables 4.2.6.8 and 6.1.1.4'
Cl Cl 0.3639 0.7018 'International Tables Vol C Tables 4.2.6.8 and 6.1.1.4'
Na Na 0.1353 0.1239 'International Tables Vol C Tables 4.2.6.8 and 6.1.1.4'

loop_
_geom_angle_atom_site_label_1
_geom_angle_atom_site_label_2
_geom_angle_atom_site_label_3
_geom_angle_site_symmetry_1
_geom_angle_site_symmetry_3
_geom_angle
C1 N1 N2 . . 104.89(12)
N3 N2 N1 . . 109.33(12)
N2 N3 N4 . . 109.65(12)
C1 N4 N3 . . 104.47(12)
C1 N4 Na1 . . 161.92(11)
N3 N4 Na1 . . 92.06(8)
N1 C1 N4 . . 111.66(13)
N1 C1 C2 . . 124.39(13)
N4 C1 C2 . . 123.95(13)
C4 C2 C3 . . 123.10(14)
C4 C2 C1 . . 122.35(13)
C3 C2 C1 . . 114.51(13)
N5 C3 C2 . . 177.07(17)
C2 C4 C5 . . 129.74(14)
C2 C4 H4 . . 115.1
C5 C4 H4 . . 115.1
C10 C5 C6 . . 118.38(14)
C10 C5 C4 . . 123.85(14)
C6 C5 C4 . . 117.74(14)
C7 C6 C5 . . 121.07(14)
C7 C6 H6 . . 119.5
C5 C6 H6 . . 119.5
C8 C7 C6 . . 119.03(14)
C8 C7 H7 . . 120.5
C6 C7 H7 . . 120.5
C7 C8 C9 . . 121.26(15)
C7 C8 Cl1 . . 119.77(12)
C9 C8 Cl1 . . 118.96(12)
C10 C9 C8 . . 119.26(15)
C10 C9 H9 . . 120.4
C8 C9 H9 . . 120.4
C9 C10 C5 . . 120.98(15)
C9 C10 H10 . . 119.5
C5 C10 H10 . . 119.5
O2 Na1 O1 1_565 . 84.99(4)
O2 Na1 O2 1_565 . 107.99(5)
O1 Na1 O2 . . 112.82(4)
O2 Na1 O1 1_565 2_746 156.29(5)
O1 Na1 O1 . 2_746 91.35(4)
O2 Na1 O1 . 2_746 95.05(4)
O2 Na1 N4 1_565 . 79.46(4)
O1 Na1 N4 . . 149.61(5)
O2 Na1 N4 . . 96.83(4)
O1 Na1 N4 2_746 . 92.55(4)
O2 Na1 N3 1_565 . 84.63(4)
O1 Na1 N3 . . 125.07(5)
O2 Na1 N3 . . 121.70(4)
O1 Na1 N3 2_746 . 78.35(4)
N4 Na1 N3 . . 27.99(4)
Na1 O1 Na1 . 2_756 106.04(4)
Na1 O1 H1A . . 115.7
Na1 O1 H1A 2_756 . 95.6
Na1 O1 H1B . . 109.0
Na1 O1 H1B 2_756 . 116.9
H1A O1 H1B . . 113.0
Na1 O2 Na1 1_545 . 107.98(5)
Na1 O2 H2A 1_545 . 116.7
Na1 O2 H2A . . 95.3
Na1 O2 H2B 1_545 . 107.7
Na1 O2 H2B . . 130.0
H2A O2 H2B . . 98.7

loop_
_geom_bond_atom_site_label_1
_geom_bond_atom_site_label_2
_geom_bond_site_symmetry_2
_geom_bond_distance
Cl1 C8 . 1.7359(16)
N1 C1 . 1.3343(19)
N1 N2 . 1.3419(18)
N2 N3 . 1.3138(17)
N3 N4 . 1.3449(18)
N4 C1 . 1.3374(19)
N4 Na1 . 2.4801(13)
N5 C3 . 1.150(2)
C1 C2 . 1.465(2)
C2 C4 . 1.348(2)
C2 C3 . 1.438(2)
C4 C5 . 1.462(2)
C4 H4 . 0.9500
C5 C10 . 1.398(2)
C5 C6 . 1.404(2)
C6 C7 . 1.385(2)
C6 H6 . 0.9500
C7 C8 . 1.384(2)
C7 H7 . 0.9500
C8 C9 . 1.389(2)
C9 C10 . 1.383(2)
C9 H9 . 0.9500
C10 H10 . 0.9500
Na1 O2 1_565 2.3619(13)
Na1 O1 . 2.3697(12)
Na1 O2 . 2.3780(14)
Na1 O1 2_746 2.3941(12)
O1 Na1 2_756 2.3941(12)
O1 H1A . 0.8399
O1 H1B . 0.8398
O2 Na1 1_545 2.3619(13)
O2 H2A . 0.8399
O2 H2B . 0.8401

loop_
_geom_hbond_atom_site_label_D
_geom_hbond_atom_site_label_H
_geom_hbond_atom_site_label_A
_geom_hbond_site_symmetry_A
_geom_hbond_distance_DH
_geom_hbond_distance_HA
_geom_hbond_distance_DA
_geom_hbond_angle_DHA
_geom_hbond_publ_flag
O1 H1A N3 2_746 0.84 2.04 2.8443(17) 160 yes
O1 H1B N2 4_586 0.84 2.02 2.8593(17) 175 yes
O2 H2B N5 . 0.84 2.44 3.1009(19) 136 yes

loop_
_geom_torsion_atom_site_label_1
_geom_torsion_atom_site_label_2
_geom_torsion_atom_site_label_3
_geom_torsion_atom_site_label_4
_geom_torsion
C1 N1 N2 N3 -0.19(17)
N1 N2 N3 N4 0.17(17)
N1 N2 N3 Na1 31.8(5)
N2 N3 N4 C1 -0.08(17)
N2 N3 N4 Na1 172.51(11)
N2 N1 C1 N4 0.14(17)
N2 N1 C1 C2 179.72(14)
N3 N4 C1 N1 -0.04(17)
Na1 N4 C1 N1 -155.5(3)
N3 N4 C1 C2 -179.62(14)
Na1 N4 C1 C2 24.9(4)
N1 C1 C2 C4 6.0(2)
N4 C1 C2 C4 -174.48(15)
N1 C1 C2 C3 -176.27(15)
N4 C1 C2 C3 3.3(2)
C3 C2 C4 C5 4.3(3)
C1 C2 C4 C5 -178.16(15)
C2 C4 C5 C10 23.5(3)
C2 C4 C5 C6 -158.45(17)
C10 C5 C6 C7 -1.3(2)
C4 C5 C6 C7 -179.43(15)
C5 C6 C7 C8 1.5(2)
C6 C7 C8 C9 -1.0(2)
C6 C7 C8 Cl1 178.18(13)
C7 C8 C9 C10 0.3(3)
Cl1 C8 C9 C10 -178.91(13)
C8 C9 C10 C5 -0.1(3)
C6 C5 C10 C9 0.6(2)
C4 C5 C10 C9 178.56(15)
